data_7238793
loop_
_publ_author_name
'Xi, Hai-Tao'
'Zhao, Ting'
'Sun, Xiao-Qiang'
'Miao, Chun-Bao'
'Zong, Ting'
'Meng, Qi'

_publ_section_title
;
 Rapid and efficient solvent-free synthesis of cyclophanes based on
 bipyridinium under mechanical ball milling
;
_journal_issue 3
_journal_name_full 'RSC Adv.'
_journal_page_first 691
_journal_paper_doi 10.1039/C2RA22802E
_journal_volume 3
_journal_year 2013
_chemical_formula_sum 'C37 H34 F24 N4 O P4'
_chemical_formula_weight 1130.56
_space_group_IT_number 14
_space_group_name_Hall '-P 2ybc'
_space_group_name_H-M_alt 'P 1 21/c 1'
_atom_sites_solution_hydrogens geom
_atom_sites_solution_primary direct
_atom_sites_solution_secondary difmap
_audit_creation_method SHELXL-97
_audit_update_record
;
2011-01-29 # Formatted by publCIF
;
_cell_angle_alpha 90.00
_cell_angle_beta 94.130(9)
_cell_angle_gamma 90.00
_cell_formula_units_Z 2
_cell_length_a 7.692(3)
_cell_length_b 20.230(7)
_cell_length_c 14.097(5)
_cell_measurement_temperature 296(2)
_cell_volume 2187.9(14)
_computing_structure_refinement 'SHELXL-97 (Sheldrick, 1997)'
_computing_structure_solution 'SHELXS-97 (Sheldrick, 1990)'
_diffrn_ambient_temperature 296(2)
_diffrn_measured_fraction_theta_full 0.998
_diffrn_measured_fraction_theta_max 0.998
_diffrn_radiation_monochromator graphite
_diffrn_radiation_source 'fine-focus sealed tube'
_diffrn_radiation_type MoK\a
_diffrn_radiation_wavelength 0.71073
_diffrn_reflns_av_R_equivalents 0.1073
_diffrn_reflns_av_sigmaI/netI 0.1324
_diffrn_reflns_limit_h_max 9
_diffrn_reflns_limit_h_min -9
_diffrn_reflns_limit_k_max 24
_diffrn_reflns_limit_k_min -18
_diffrn_reflns_limit_l_max 17
_diffrn_reflns_limit_l_min -17
_diffrn_reflns_number 13065
_diffrn_reflns_theta_full 26.00
_diffrn_reflns_theta_max 26.00
_diffrn_reflns_theta_min 1.76
_exptl_absorpt_coefficient_mu 0.314
_exptl_crystal_density_diffrn 1.716
_exptl_crystal_density_method 'not measured'
_exptl_crystal_F_000 1136
_refine_diff_density_max 0.308
_refine_diff_density_min -0.271
_refine_diff_density_rms 0.058
_refine_ls_extinction_method none
_refine_ls_goodness_of_fit_ref 1.009
_refine_ls_hydrogen_treatment mixed
_refine_ls_matrix_type full
_refine_ls_number_parameters 437
_refine_ls_number_reflns 4309
_refine_ls_number_restraints 665
_refine_ls_restrained_S_all 1.004
_refine_ls_R_factor_all 0.2205
_refine_ls_R_factor_gt 0.0744
_refine_ls_shift/su_max 0.000
_refine_ls_shift/su_mean 0.000
_refine_ls_structure_factor_coef Fsqd
_refine_ls_weighting_details 'calc w=1/[\s^2^(Fo^2^)+(0.0200P)^2^+4.0000P] where P=(Fo^2^+2Fc^2^)/3'
_refine_ls_weighting_scheme calc
_refine_ls_wR_factor_gt 0.1323
_refine_ls_wR_factor_ref 0.1699
_reflns_number_gt 1527
_reflns_number_total 4309
_reflns_threshold_expression >2sigma(I)
_cod_data_source_file c2ra22802e.txt
_cod_data_source_block x
_cod_database_code 7238793

loop_
_symmetry_equiv_pos_as_xyz
'x, y, z'
'-x, y+1/2, -z+1/2'
'-x, -y, -z'
'x, -y-1/2, z-1/2'

loop_
_atom_site_label
_atom_site_type_symbol
_atom_site_fract_x
_atom_site_fract_y
_atom_site_fract_z
_atom_site_U_iso_or_equiv
_atom_site_adp_type
_atom_site_occupancy
_atom_site_symmetry_multiplicity
_atom_site_calc_flag
_atom_site_refinement_flags
_atom_site_disorder_assembly
_atom_site_disorder_group
P1 P -0.1107(2) 0.08284(9) 0.11464(13) 0.0605(5) Uani 1 1 d . . .
F1 F -0.1246(6) 0.16065(18) 0.1170(3) 0.1099(14) Uani 1 1 d . . .
F2 F -0.3143(4) 0.0779(2) 0.1060(3) 0.1048(14) Uani 1 1 d . . .
F3 F -0.1040(5) 0.0866(2) 0.0038(2) 0.1027(14) Uani 1 1 d . . .
F4 F -0.0930(5) 0.00555(18) 0.1160(3) 0.1158(16) Uani 1 1 d . . .
F5 F 0.0943(4) 0.0884(2) 0.1242(3) 0.0943(13) Uani 1 1 d . . .
F6 F -0.1137(5) 0.0816(2) 0.2267(3) 0.1065(14) Uani 1 1 d . . .
N1 N 0.5775(10) -0.2197(3) -0.0276(4) 0.094(2) Uani 1 1 d D . .
N2 N 0.4722(8) 0.0219(3) 0.3144(4) 0.0832(18) Uani 1 1 d . . .
C1 C 0.7040(11) -0.1765(4) -0.0061(6) 0.112(3) Uani 1 1 d . . .
H1A H 0.8028 -0.1766 -0.0404 0.134 Uiso 1 1 calc R . .
C2 C 0.6914(10) -0.1325(4) 0.0647(5) 0.088(2) Uani 1 1 d . . .
H2A H 0.7841 -0.1042 0.0809 0.105 Uiso 1 1 calc R . .
C3 C 0.5430(9) -0.1290(3) 0.1132(5) 0.0653(18) Uani 1 1 d . . .
C4 C 0.4125(8) -0.1746(3) 0.0890(5) 0.072(2) Uani 1 1 d . . .
H4A H 0.3111 -0.1746 0.1211 0.086 Uiso 1 1 calc R . .
C5 C 0.4320(10) -0.2197(4) 0.0178(6) 0.082(2) Uani 1 1 d . . .
H5A H 0.3442 -0.2501 0.0016 0.099 Uiso 1 1 calc R . .
C6 C 0.5202(8) -0.0775(3) 0.1854(4) 0.0621(17) Uani 1 1 d . . .
C7 C 0.6489(8) -0.0602(3) 0.2527(5) 0.0654(19) Uani 1 1 d . . .
H7A H 0.7550 -0.0825 0.2547 0.078 Uiso 1 1 calc R . .
C8 C 0.6255(9) -0.0110(3) 0.3173(5) 0.071(2) Uani 1 1 d . . .
H8A H 0.7144 -0.0002 0.3629 0.086 Uiso 1 1 calc R . .
C9 C 0.3441(10) 0.0046(4) 0.2497(6) 0.094(2) Uani 1 1 d . . .
H9A H 0.2380 0.0267 0.2495 0.113 Uiso 1 1 calc R . .
C10 C 0.3627(9) -0.0437(3) 0.1845(5) 0.078(2) Uani 1 1 d . . .
H10A H 0.2717 -0.0541 0.1400 0.094 Uiso 1 1 calc R . .
C11 C 0.4478(11) 0.0773(4) 0.3808(5) 0.106(3) Uani 1 1 d . . .
H11A H 0.5535 0.0858 0.4193 0.127 Uiso 1 1 d R . .
H11B H 0.3564 0.0672 0.4214 0.127 Uiso 1 1 d R . .
C12 C 0.3926(14) 0.1378(5) 0.3187(7) 0.063(4) Uani 0.50 1 d PGDU . .
C13 C 0.4621(10) 0.1676(5) 0.2410(7) 0.067(3) Uani 0.50 1 d PGDU . .
H13A H 0.5669 0.1504 0.2172 0.080 Uiso 0.50 1 d PR . .
C14 C 0.3800(14) 0.2221(6) 0.1978(8) 0.060(4) Uani 0.50 1 d PGDU . .
C15 C 0.2283(14) 0.2469(5) 0.2323(9) 0.080(4) Uani 0.50 1 d PGDU . .
H15A H 0.1715 0.2846 0.2025 0.096 Uiso 0.50 1 d PR . .
C16 C 0.1587(9) 0.2172(5) 0.3100(7) 0.082(3) Uani 0.50 1 d PGDU . .
C17 C 0.2409(14) 0.1626(6) 0.3532(6) 0.058(5) Uani 0.50 1 d PGD . .
H17A H 0.1929 0.1421 0.4069 0.070 Uiso 0.50 1 d PR . .
C19 C 0.6288(17) -0.2677(10) -0.1051(13) 0.096(9) Uani 0.50 1 d PD . .
H19A H 0.5249 -0.2941 -0.1100 0.115 Uiso 0.50 1 d PR . .
H19B H 0.7258 -0.2968 -0.0911 0.115 Uiso 0.50 1 d PR . .
C19B C 0.454(3) 0.2624(7) 0.1167(8) 0.097(9) Uani 0.50 1 d PD . 2
H19C H 0.5347 0.2984 0.1246 0.117 Uiso 0.50 1 d PR . 2
H19D H 0.3384 0.2799 0.1031 0.117 Uiso 0.50 1 d PR . 2
C20 C 0.6086(11) -0.2384(4) -0.2003(8) 0.055(5) Uani 0.50 1 d PG . 2
C21 C 0.4480(9) -0.2106(4) -0.2287(7) 0.068(4) Uani 0.50 1 d PGD . 2
H21A H 0.3449 -0.2251 -0.2003 0.082 Uiso 0.50 1 d PR . 2
C22 C 0.4367(10) -0.1618(5) -0.2983(6) 0.062(4) Uani 0.50 1 d PG . 2
H22A H 0.3258 -0.1426 -0.3179 0.074 Uiso 0.50 1 d PR . 2
C23 C 0.5860(14) -0.1409(6) -0.3395(6) 0.055(5) Uani 0.50 1 d PG . 2
C24 C 0.7466(11) -0.1687(6) -0.3111(7) 0.056(4) Uani 0.50 1 d PG . 2
H24A H 0.8497 -0.1542 -0.3396 0.067 Uiso 0.50 1 d PR . 2
C25 C 0.7579(9) -0.2175(5) -0.2415(8) 0.076(5) Uani 0.50 1 d PGD . 2
H25A H 0.8689 -0.2367 -0.2219 0.091 Uiso 0.50 1 d PR . 2
C18 C -0.0067(16) 0.2482(10) 0.3417(16) 0.091(5) Uani 0.25 1 d PDU . 1
H18A H -0.1041 0.2216 0.3161 0.109 Uiso 0.25 1 calc PR . 1
H18B H -0.0037 0.2448 0.4104 0.109 Uiso 0.25 1 calc PR . 1
O1 O -0.040(3) 0.3108(11) 0.3183(17) 0.132(7) Uani 0.25 1 d PDU . 1
H1B H -0.0508 0.3346 0.2684 0.198 Uiso 0.25 1 d PR . 1
C18B C 0.0033(18) 0.2269(12) 0.3695(14) 0.109(6) Uani 0.25 1 d PDU . 2
H18C H -0.0205 0.1869 0.4043 0.131 Uiso 0.25 1 calc PR . 2
H18D H 0.0247 0.2628 0.4145 0.131 Uiso 0.25 1 calc PR . 2
O1B O -0.130(3) 0.2414(12) 0.3067(16) 0.138(7) Uani 0.25 1 d PDU . 2
H1BA H -0.1290 0.2196 0.2553 0.207 Uiso 0.25 1 d PR . 2
P2 P 0.1039(3) -0.38971(10) -0.07281(17) 0.0994(8) Uani 1 1 d D . .
F7 F 0.0658(15) -0.3750(7) -0.1813(5) 0.143(4) Uani 0.606(10) 1 d PDU A 1
F8 F 0.0988(15) -0.4650(3) -0.0956(9) 0.139(4) Uani 0.606(10) 1 d PDU A 1
F9 F 0.1232(11) -0.4058(6) 0.0353(4) 0.132(3) Uani 0.606(10) 1 d PDU A 1
F10 F 0.0922(17) -0.3145(3) -0.0503(10) 0.164(4) Uani 0.606(10) 1 d PDU A 1
F11 F 0.3053(8) -0.3907(8) -0.0762(8) 0.151(4) Uani 0.606(10) 1 d PDU A 1
F12 F -0.0892(10) -0.4009(8) -0.0534(17) 0.132(5) Uani 0.606(10) 1 d PDU A 1
F7B F 0.081(3) -0.3190(5) -0.1160(15) 0.156(5) Uani 0.394(10) 1 d PDU A 2
F8B F 0.057(2) -0.4211(9) -0.1720(8) 0.135(5) Uani 0.394(10) 1 d PDU A 2
F9B F 0.180(2) -0.4574(5) -0.0361(12) 0.158(5) Uani 0.394(10) 1 d PDU A 2
F10B F 0.179(2) -0.3563(9) 0.0210(10) 0.154(5) Uani 0.394(10) 1 d PDU A 2
F11B F 0.2847(13) -0.3719(9) -0.1113(15) 0.148(5) Uani 0.394(10) 1 d PDU A 2
F12B F -0.0976(12) -0.3815(15) -0.067(3) 0.136(6) Uani 0.394(10) 1 d PDU A 2

loop_
_atom_site_aniso_label
_atom_site_aniso_U_11
_atom_site_aniso_U_22
_atom_site_aniso_U_33
_atom_site_aniso_U_23
_atom_site_aniso_U_13
_atom_site_aniso_U_12
P1 0.0443(10) 0.0675(12) 0.0698(13) -0.0030(10) 0.0041(8) -0.0020(9)
F1 0.117(3) 0.065(3) 0.148(4) -0.003(3) 0.012(3) -0.001(3)
F2 0.038(2) 0.136(4) 0.141(4) -0.011(3) 0.009(2) -0.010(2)
F3 0.082(3) 0.161(4) 0.064(3) -0.007(3) 0.000(2) 0.014(3)
F4 0.104(3) 0.061(3) 0.187(4) -0.008(3) 0.041(3) -0.005(2)
F5 0.042(2) 0.124(3) 0.116(3) 0.042(3) -0.001(2) -0.008(2)
F6 0.112(3) 0.138(4) 0.071(3) 0.001(3) 0.018(2) -0.012(3)
N1 0.133(6) 0.091(5) 0.061(4) -0.003(4) 0.015(4) -0.062(5)
N2 0.088(5) 0.071(4) 0.084(4) -0.006(3) -0.042(4) 0.003(4)
C1 0.136(8) 0.120(7) 0.083(6) -0.020(5) 0.029(5) -0.093(6)
C2 0.094(6) 0.104(6) 0.065(5) 0.001(5) 0.004(4) -0.061(5)
C3 0.071(5) 0.063(5) 0.059(4) 0.025(4) -0.016(4) -0.021(4)
C4 0.059(4) 0.067(5) 0.086(6) 0.017(4) -0.020(4) -0.021(4)
C5 0.091(6) 0.068(5) 0.085(6) 0.012(5) -0.010(5) -0.035(5)
C6 0.060(4) 0.061(4) 0.062(4) 0.028(4) -0.018(3) -0.014(4)
C7 0.050(4) 0.075(5) 0.068(5) 0.023(4) -0.017(4) -0.011(3)
C8 0.066(5) 0.070(5) 0.072(5) 0.011(4) -0.037(4) -0.010(4)
C9 0.071(5) 0.079(5) 0.126(7) -0.006(5) -0.044(5) 0.006(4)
C10 0.082(5) 0.066(5) 0.079(5) 0.004(4) -0.045(4) -0.011(4)
C11 0.123(7) 0.079(6) 0.106(6) -0.017(5) -0.055(5) 0.004(5)
C12 0.044(8) 0.069(9) 0.075(9) -0.025(7) 0.006(7) 0.006(7)
C13 0.055(7) 0.066(8) 0.082(9) -0.039(7) 0.017(7) 0.011(6)
C14 0.048(9) 0.051(7) 0.082(10) -0.027(7) 0.016(8) -0.007(6)
C15 0.063(8) 0.074(8) 0.105(9) -0.034(7) 0.025(7) 0.006(6)
C16 0.061(7) 0.088(8) 0.101(8) -0.028(7) 0.030(6) 0.014(6)
C17 0.069(10) 0.100(12) 0.007(8) -0.005(7) 0.008(7) 0.019(8)
C19 0.028(9) 0.119(15) 0.14(2) -0.041(14) -0.012(9) -0.039(9)
C19B 0.097(17) 0.150(19) 0.046(11) -0.023(11) 0.015(10) -0.108(14)
C20 0.054(12) 0.040(9) 0.065(11) -0.017(8) -0.035(10) 0.001(8)
C21 0.068(10) 0.060(10) 0.073(10) -0.021(8) -0.010(8) 0.000(8)
C22 0.054(9) 0.069(10) 0.061(9) -0.031(8) -0.004(7) 0.003(7)
C23 0.049(11) 0.087(13) 0.029(8) -0.003(8) -0.004(7) -0.006(9)
C24 0.070(11) 0.082(12) 0.015(9) -0.017(8) 0.002(8) -0.020(8)
C25 0.050(10) 0.056(11) 0.118(15) -0.034(10) -0.010(10) 0.009(8)
C18 0.064(10) 0.089(10) 0.119(11) -0.006(10) 0.010(9) 0.021(9)
O1 0.104(13) 0.136(14) 0.155(14) -0.018(14) 0.005(12) 0.031(12)
C18B 0.080(10) 0.112(10) 0.137(11) -0.009(10) 0.015(9) 0.016(10)
O1B 0.110(14) 0.165(15) 0.139(14) -0.044(13) 0.001(13) 0.032(13)
P2 0.0901(18) 0.0809(17) 0.120(2) 0.0175(14) -0.0450(14) -0.0256(13)
F7 0.171(7) 0.139(8) 0.116(6) 0.037(6) -0.025(6) -0.031(7)
F8 0.143(7) 0.088(6) 0.185(9) -0.017(6) 0.001(7) -0.017(5)
F9 0.141(7) 0.166(9) 0.084(5) 0.043(5) -0.032(5) 0.007(6)
F10 0.199(8) 0.089(6) 0.191(10) -0.002(6) -0.074(8) -0.041(6)
F11 0.097(6) 0.190(9) 0.161(9) 0.056(7) -0.033(5) -0.034(6)
F12 0.095(7) 0.128(10) 0.171(10) -0.003(8) -0.009(7) -0.031(5)
F7B 0.190(10) 0.105(9) 0.164(11) 0.052(8) -0.044(10) -0.006(8)
F8B 0.107(8) 0.153(11) 0.134(9) -0.032(8) -0.063(7) -0.017(9)
F9B 0.174(10) 0.108(9) 0.178(11) 0.023(8) -0.077(9) -0.005(8)
F10B 0.155(9) 0.148(10) 0.150(10) -0.006(9) -0.060(8) -0.009(9)
F11B 0.105(9) 0.148(11) 0.187(11) 0.025(9) -0.022(8) -0.067(8)
F12B 0.107(9) 0.145(12) 0.148(10) 0.020(10) -0.047(8) 0.015(8)

loop_
_atom_type_symbol
_atom_type_description
_atom_type_scat_dispersion_real
_atom_type_scat_dispersion_imag
_atom_type_scat_source
C C 0.0033 0.0016 'International Tables Vol C Tables 4.2.6.8 and 6.1.1.4'
H H 0.0000 0.0000 'International Tables Vol C Tables 4.2.6.8 and 6.1.1.4'
F F 0.0171 0.0103 'International Tables Vol C Tables 4.2.6.8 and 6.1.1.4'
N N 0.0061 0.0033 'International Tables Vol C Tables 4.2.6.8 and 6.1.1.4'
O O 0.0106 0.0060 'International Tables Vol C Tables 4.2.6.8 and 6.1.1.4'
P P 0.1023 0.0942 'International Tables Vol C Tables 4.2.6.8 and 6.1.1.4'

loop_
_geom_angle_atom_site_label_1
_geom_angle_atom_site_label_2
_geom_angle_atom_site_label_3
_geom_angle
_geom_angle_site_symmetry_1
_geom_angle_site_symmetry_3
F2 P1 F3 91.7(2) . .
F2 P1 F4 91.3(2) . .
F3 P1 F4 92.9(3) . .
F2 P1 F5 179.4(3) . .
F3 P1 F5 88.7(2) . .
F4 P1 F5 89.1(2) . .
F2 P1 F1 89.8(2) . .
F3 P1 F1 88.9(3) . .
F4 P1 F1 177.9(3) . .
F5 P1 F1 89.8(2) . .
F2 P1 F6 89.4(2) . .
F3 P1 F6 177.9(3) . .
F4 P1 F6 88.9(3) . .
F5 P1 F6 90.1(2) . .
F1 P1 F6 89.3(3) . .
C1 N1 C5 121.3(7) . .
C1 N1 C19B 129.0(8) . 3_655
C5 N1 C19B 108.0(9) . 3_655
C1 N1 C19 111.0(8) . .
C5 N1 C19 127.7(8) . .
C19B N1 C19 24.6(10) 3_655 .
C9 N2 C8 119.3(6) . .
C9 N2 C11 120.5(6) . .
C8 N2 C11 120.2(6) . .
N1 C1 C2 121.0(7) . .
N1 C1 H1A 119.5 . .
C2 C1 H1A 119.5 . .
C1 C2 C3 120.7(7) . .
C1 C2 H2A 119.7 . .
C3 C2 H2A 119.7 . .
C2 C3 C4 117.1(7) . .
C2 C3 C6 121.6(6) . .
C4 C3 C6 121.3(7) . .
C5 C4 C3 120.4(7) . .
C5 C4 H4A 119.8 . .
C3 C4 H4A 119.8 . .
N1 C5 C4 119.5(7) . .
N1 C5 H5A 120.3 . .
C4 C5 H5A 120.3 . .
C7 C6 C10 117.9(7) . .
C7 C6 C3 122.9(6) . .
C10 C6 C3 119.2(6) . .
C6 C7 C8 121.6(6) . .
C6 C7 H7A 119.2 . .
C8 C7 H7A 119.2 . .
N2 C8 C7 119.6(6) . .
N2 C8 H8A 120.2 . .
C7 C8 H8A 120.2 . .
N2 C9 C10 122.7(7) . .
N2 C9 H9A 118.6 . .
C10 C9 H9A 118.6 . .
C9 C10 C6 118.8(6) . .
C9 C10 H10A 120.6 . .
C6 C10 H10A 120.6 . .
C23 C11 N2 116.9(10) 3_655 .
C23 C11 C12 12.0(14) 3_655 .
N2 C11 C12 106.5(6) . .
C23 C11 H11A 101.0 3_655 .
N2 C11 H11A 110.6 . .
C12 C11 H11A 111.4 . .
C23 C11 H11B 108.4 3_655 .
N2 C11 H11B 110.3 . .
C12 C11 H11B 108.9 . .
H11A C11 H11B 109.1 . .
C23 C12 C24 111(6) 3_655 3_655
C23 C12 C13 115(10) 3_655 .
C24 C12 C13 95(3) 3_655 .
C23 C12 C17 90(8) 3_655 .
C24 C12 C17 26(3) 3_655 .
C13 C12 C17 120.0 . .
C23 C12 C22 73(9) 3_655 3_655
C24 C12 C22 127(5) 3_655 3_655
C13 C12 C22 45(2) . 3_655
C17 C12 C22 138.1(14) . 3_655
C23 C12 C11 63(10) 3_655 .
C24 C12 C11 130(3) 3_655 .
C13 C12 C11 133.1(8) . .
C17 C12 C11 106.9(8) . .
C22 C12 C11 99(3) 3_655 .
C22 C13 C21 78(3) 3_655 3_655
C22 C13 C12 70(3) 3_655 .
C21 C13 C12 137(2) 3_655 .
C22 C13 C14 134(2) 3_655 .
C21 C13 C14 66(3) 3_655 .
C12 C13 C14 120.0 . .
C22 C13 C23 60(3) 3_655 3_655
C21 C13 C23 126(2) 3_655 3_655
C12 C13 C23 11.1(18) . 3_655
C14 C13 C23 122.4(19) . 3_655
C22 C13 C20 124(3) 3_655 3_655
C21 C13 C20 57(3) 3_655 3_655
C12 C13 C20 121.5(5) . 3_655
C14 C13 C20 9.6(8) . 3_655
C23 C13 C20 122(2) 3_655 3_655
C22 C13 C24 101(3) 3_655 3_655
C21 C13 C24 127.1(18) 3_655 3_655
C12 C13 C24 39(2) . 3_655
C14 C13 C24 81(2) . 3_655
C23 C13 C24 45.1(13) 3_655 3_655
C20 C13 C24 84(2) 3_655 3_655
C22 C13 C25 128.4(16) 3_655 3_655
C21 C13 C25 98(3) 3_655 3_655
C12 C13 C25 81(2) . 3_655
C14 C13 C25 40(2) . 3_655
C23 C13 C25 85(2) 3_655 3_655
C20 C13 C25 44(2) 3_655 3_655
C24 C13 C25 41.6(10) 3_655 3_655
C22 C13 H13A 69.4 3_655 .
C21 C13 H13A 71.8 3_655 .
C12 C13 H13A 120.0 . .
C14 C13 H13A 120.0 . .
C23 C13 H13A 116.5 3_655 .
C20 C13 H13A 117.6 3_655 .
C24 C13 H13A 157.9 3_655 .
C25 C13 H13A 158.3 3_655 .
C20 C14 C25 104(4) 3_655 3_655
C20 C14 C21 84(4) 3_655 3_655
C25 C14 C21 130(5) 3_655 3_655
C20 C14 C15 80(2) 3_655 .
C25 C14 C15 26(3) 3_655 .
C21 C14 C15 139.4(14) 3_655 .
C20 C14 C13 128(3) 3_655 .
C25 C14 C13 96(3) 3_655 .
C21 C14 C13 48(3) 3_655 .
C15 C14 C13 120.0 . .
C20 C14 C19B 58(3) 3_655 .
C25 C14 C19B 140(3) 3_655 .
C21 C14 C19B 86(3) 3_655 .
C15 C14 C19B 115.5(11) . .
C13 C14 C19B 124.3(11) . .
C20 C14 C19 62(3) 3_655 3_655
C25 C14 C19 117(3) 3_655 3_655
C21 C14 C19 110(3) 3_655 3_655
C15 C14 C19 95.2(8) . 3_655
C13 C14 C19 143.9(8) . 3_655
C19B C14 C19 23.8(9) . 3_655
C25 C15 C20 79(5) 3_655 3_655
C25 C15 C14 66(5) 3_655 .
C20 C15 C14 14.2(7) 3_655 .
C25 C15 C16 59(4) 3_655 .
C20 C15 C16 128.1(7) 3_655 .
C14 C15 C16 120.0 . .
C25 C15 C24 23(4) 3_655 3_655
C20 C15 C24 91.8(16) 3_655 3_655
C14 C15 C24 81.6(13) . 3_655
C16 C15 C24 38.9(11) . 3_655
C25 C15 H15A 157.5 3_655 .
C20 C15 H15A 110.6 3_655 .
C14 C15 H15A 120.0 . .
C16 C15 H15A 120.0 . .
C24 C15 H15A 157.5 3_655 .
C25 C16 C24 70.2(17) 3_655 3_655
C25 C16 C15 26(3) 3_655 .
C24 C16 C15 95(3) 3_655 .
C25 C16 C17 96(3) 3_655 .
C24 C16 C17 26(3) 3_655 .
C15 C16 C17 120.0 . .
C25 C16 C18 138(3) 3_655 .
C24 C16 C18 147(3) 3_655 .
C15 C16 C18 115.6(13) . .
C17 C16 C18 124.4(13) . .
C25 C16 C18B 159(3) 3_655 .
C24 C16 C18B 126(3) 3_655 .
C15 C16 C18B 137.7(13) . .
C17 C16 C18B 102.3(13) . .
C18 C16 C18B 22.1(16) . .
C24 C17 C16 61(5) 3_655 .
C24 C17 C12 63(5) 3_655 .
C16 C17 C12 120.0 . .
C24 C17 C23 74(4) 3_655 3_655
C16 C17 C23 126(3) . 3_655
C12 C17 C23 13.4(15) . 3_655
C24 C17 C25 25(4) 3_655 3_655
C16 C17 C25 38.2(11) . 3_655
C12 C17 C25 82.4(13) . 3_655
C23 C17 C25 90(3) 3_655 3_655
C24 C17 H17A 159.1 3_655 .
C16 C17 H17A 120.0 . .
C12 C17 H17A 120.0 . .
C23 C17 H17A 112.9 3_655 .
C25 C17 H17A 156.6 3_655 .
C19B C19 C20 71(3) 3_655 .
C19B C19 N1 77.3(10) 3_655 .
C20 C19 N1 112.4(14) . .
C19B C19 C14 74(3) 3_655 3_655
C20 C19 C14 11.9(11) . 3_655
N1 C19 C14 102.7(13) . 3_655
C19B C19 H19A 44.2 3_655 .
C20 C19 H19A 97.2 . .
N1 C19 H19A 98.6 . .
C14 C19 H19A 106.0 3_655 .
C19B C19 H19B 151.5 3_655 .
C20 C19 H19B 117.7 . .
N1 C19 H19B 118.6 . .
C14 C19 H19B 120.6 3_655 .
H19A C19 H19B 107.6 . .
C19 C19B C20 83(2) 3_655 3_655
C19 C19B N1 78.1(10) 3_655 3_655
C20 C19B N1 117.2(9) 3_655 3_655
C19 C19B C14 83(3) 3_655 .
C20 C19B C14 12.0(8) 3_655 .
N1 C19B C14 105.4(9) 3_655 .
C19 C19B C21 126(3) 3_655 3_655
C20 C19B C21 44.0(17) 3_655 3_655
N1 C19B C21 112.4(11) 3_655 3_655
C14 C19B C21 43.6(18) . 3_655
C19 C19B H19C 121.2 3_655 .
C20 C19B H19C 115.2 3_655 .
N1 C19B H19C 125.8 3_655 .
C14 C19B H19C 125.7 . .
C21 C19B H19C 95.7 3_655 .
C19 C19B H19D 12.5 3_655 .
C20 C19B H19D 85.9 3_655 .
N1 C19B H19D 87.6 3_655 .
C14 C19B H19D 87.7 . .
C21 C19B H19D 130.0 3_655 .
H19C C19B H19D 109.1 . .
C14 C20 C15 86(8) 3_655 3_655
C14 C20 C21 82(10) 3_655 .
C15 C20 C21 140(3) 3_655 .
C14 C20 C25 62(7) 3_655 .
C15 C20 C25 26(3) 3_655 .
C21 C20 C25 120.0 . .
C14 C20 C19B 110(9) 3_655 3_655
C15 C20 C19B 128(4) 3_655 3_655
C21 C20 C19B 91.9(11) . 3_655
C25 C20 C19B 143.6(10) . 3_655
C14 C20 C19 107(10) 3_655 .
C15 C20 C19 102(3) 3_655 .
C21 C20 C19 117.4(4) . .
C25 C20 C19 118.0(4) . .
C19B C20 C19 26.2(10) 3_655 .
C14 C20 C13 42(10) 3_655 3_655
C15 C20 C13 107(5) 3_655 3_655
C21 C20 C13 43.3(17) . 3_655
C25 C20 C13 81.3(18) . 3_655
C19B C20 C13 118.7(16) 3_655 3_655
C19 C20 C13 133.7(13) . 3_655
C13 C21 C14 66(3) 3_655 3_655
C13 C21 C22 50(3) 3_655 .
C14 C21 C22 111(3) 3_655 .
C13 C21 C20 79(3) 3_655 .
C14 C21 C20 14(2) 3_655 .
C22 C21 C20 120.0 . .
C13 C21 C19B 109(3) 3_655 3_655
C14 C21 C19B 50(3) 3_655 3_655
C22 C21 C19B 158.6(6) . 3_655
C20 C21 C19B 44.1(6) . 3_655
C13 C21 H21A 146.1 3_655 .
C14 C21 H21A 128.2 3_655 .
C22 C21 H21A 120.0 . .
C20 C21 H21A 120.0 . .
C19B C21 H21A 77.7 3_655 .
C13 C22 C21 53(4) 3_655 .
C13 C22 C23 77(3) 3_655 .
C21 C22 C23 120.0 . .
C13 C22 C12 65(3) 3_655 3_655
C21 C22 C12 111.5(5) . 3_655
C23 C22 C12 13.2(6) . 3_655
C13 C22 H22A 146.2 3_655 .
C21 C22 H22A 120.0 . .
C23 C22 H22A 120.0 . .
C12 C22 H22A 127.4 3_655 .
C12 C23 C22 93(3) 3_655 .
C12 C23 C24 56(3) 3_655 .
C22 C23 C24 120.0 . .
C12 C23 C11 105(3) 3_655 3_655
C22 C23 C11 108.3(7) . 3_655
C24 C23 C11 127.9(7) . 3_655
C12 C23 C17 77(3) 3_655 3_655
C22 C23 C17 140(3) . 3_655
C24 C23 C17 25(3) . 3_655
C11 C23 C17 112(3) 3_655 3_655
C12 C23 C13 54(3) 3_655 3_655
C22 C23 C13 42.8(18) . 3_655
C24 C23 C13 82.3(19) . 3_655
C11 C23 C13 128.8(15) 3_655 3_655
C17 C23 C13 107(5) 3_655 3_655
C17 C24 C16 92(3) 3_655 3_655
C17 C24 C12 91(5) 3_655 3_655
C16 C24 C12 157(3) 3_655 3_655
C17 C24 C25 144(5) 3_655 .
C16 C24 C25 54(3) 3_655 .
C12 C24 C25 115.4(7) 3_655 .
C17 C24 C23 81(5) 3_655 .
C16 C24 C23 148(3) 3_655 .
C12 C24 C23 12.9(8) 3_655 .
C25 C24 C23 120.0 . .
C17 C24 C15 134(5) 3_655 3_655
C16 C24 C15 46(3) 3_655 3_655
C12 C24 C15 120.8(17) 3_655 3_655
C25 C24 C15 10.1(7) . 3_655
C23 C24 C15 123.1(16) . 3_655
C17 C24 C13 132(7) 3_655 3_655
C16 C24 C13 121(5) 3_655 3_655
C12 C24 C13 45(2) 3_655 3_655
C25 C24 C13 70(2) . 3_655
C23 C24 C13 53(2) . 3_655
C15 C24 C13 77(3) 3_655 3_655
C17 C24 H24A 49.5 3_655 .
C16 C24 H24A 75.0 3_655 .
C12 C24 H24A 123.1 3_655 .
C25 C24 H24A 120.0 . .
C23 C24 H24A 120.0 . .
C15 C24 H24A 116.0 3_655 .
C13 C24 H24A 161.0 3_655 .
C15 C25 C16 95(2) 3_655 3_655
C15 C25 C14 88(7) 3_655 3_655
C16 C25 C14 155(5) 3_655 3_655
C15 C25 C24 147(5) 3_655 .
C16 C25 C24 56(3) 3_655 .
C14 C25 C24 113(3) 3_655 .
C15 C25 C20 76(5) 3_655 .
C16 C25 C20 148(3) 3_655 .
C14 C25 C20 13.9(19) 3_655 .
C24 C25 C20 120.0 . .
C15 C25 C17 136(4) 3_655 3_655
C16 C25 C17 46(3) 3_655 3_655
C14 C25 C17 120(4) 3_655 3_655
C24 C25 C17 10.9(7) . 3_655
C20 C25 C17 124.7(16) . 3_655
C15 C25 C13 129(6) 3_655 3_655
C16 C25 C13 121(5) 3_655 3_655
C14 C25 C13 44.6(16) 3_655 3_655
C24 C25 C13 68(2) . 3_655
C20 C25 C13 55(2) . 3_655
C17 C25 C13 76(3) 3_655 3_655
C15 C25 H25A 54.0 3_655 .
C16 C25 H25A 73.6 3_655 .
C14 C25 H25A 126.0 3_655 .
C24 C25 H25A 120.0 . .
C20 C25 H25A 120.0 . .
C17 C25 H25A 114.3 3_655 .
C13 C25 H25A 162.2 3_655 .
O1 C18 C16 118.2(18) . .
O1 C18 H18A 107.8 . .
C16 C18 H18A 107.8 . .
O1 C18 H18B 107.8 . .
C16 C18 H18B 107.8 . .
H18A C18 H18B 107.1 . .
C18 O1 H1B 138.5 . .
O1B C18B C16 105.0(16) . .
O1B C18B H18C 110.8 . .
C16 C18B H18C 110.8 . .
O1B C18B H18D 110.8 . .
C16 C18B H18D 110.8 . .
H18C C18B H18D 108.8 . .
C18B O1B H1BA 113.6 . .
F12 P2 F11 167.5(9) . .
F12 P2 F9 79.7(10) . .
F11 P2 F9 90.2(4) . .
F12 P2 F8B 86.3(11) . .
F11 P2 F8B 97.8(8) . .
F9 P2 F8B 142.8(6) . .
F12 P2 F8 83.3(8) . .
F11 P2 F8 89.5(7) . .
F9 P2 F8 89.8(3) . .
F8B P2 F8 54.2(5) . .
F12 P2 F10 92.1(9) . .
F11 P2 F10 95.3(8) . .
F9 P2 F10 90.4(4) . .
F8B P2 F10 124.6(6) . .
F8 P2 F10 175.3(7) . .
F12 P2 F10B 102.5(12) . .
F11 P2 F10B 73.8(8) . .
F9 P2 F10B 41.9(6) . .
F8B P2 F10B 171.2(9) . .
F8 P2 F10B 126.9(6) . .
F10 P2 F10B 55.1(6) . .
F12 P2 F7B 96.9(10) . .
F11 P2 F7B 94.8(9) . .
F9 P2 F7B 125.1(7) . .
F8B P2 F7B 90.6(4) . .
F8 P2 F7B 144.8(6) . .
F10 P2 F7B 34.6(7) . .
F10B P2 F7B 87.6(7) . .
F12 P2 F9B 98.9(9) . .
F11 P2 F9B 69.4(8) . .
F9 P2 F9B 59.0(5) . .
F8B P2 F9B 89.9(4) . .
F8 P2 F9B 38.2(4) . .
F10 P2 F9B 144.5(5) . .
F10B P2 F9B 89.5(4) . .
F7B P2 F9B 164.1(10) . .
F12 P2 F7 95.0(10) . .
F11 P2 F7 95.1(6) . .
F9 P2 F7 174.6(6) . .
F8B P2 F7 35.3(5) . .
F8 P2 F7 89.1(4) . .
F10 P2 F7 90.2(5) . .
F10B P2 F7 141.1(8) . .
F7B P2 F7 55.7(5) . .
F9B P2 F7 122.0(6) . .
F12 P2 F12B 16.2(15) . .
F11 P2 F12B 174.5(13) . .
F9 P2 F12B 89.7(13) . .
F8B P2 F12B 85.6(16) . .
F8 P2 F12B 96.0(13) . .
F10 P2 F12B 79.3(13) . .
F10B P2 F12B 102.6(16) . .
F7B P2 F12B 80.8(12) . .
F9B P2 F12B 115.1(12) . .
F7 P2 F12B 85.2(13) . .
F12 P2 F11B 168.7(11) . .
F11 P2 F11B 23.4(7) . .
F9 P2 F11B 111.2(8) . .
F8B P2 F11B 86.4(11) . .
F8 P2 F11B 99.4(9) . .
F10 P2 F11B 84.9(9) . .
F10B P2 F11B 84.7(11) . .
F7B P2 F11B 74.5(10) . .
F9B P2 F11B 89.7(5) . .
F7 P2 F11B 74.1(9) . .
F12B P2 F11B 153.9(11) . .

loop_
_geom_bond_atom_site_label_1
_geom_bond_atom_site_label_2
_geom_bond_distance
_geom_bond_site_symmetry_2
P1 F2 1.565(4) .
P1 F3 1.569(4) .
P1 F4 1.569(4) .
P1 F5 1.576(4) .
P1 F1 1.578(4) .
P1 F6 1.582(4) .
N1 C1 1.327(8) .
N1 C5 1.329(8) .
N1 C19B 1.529(10) 3_655
N1 C19 1.533(11) .
N2 C9 1.340(8) .
N2 C8 1.351(8) .
N2 C11 1.481(8) .
C1 C2 1.345(9) .
C1 H1A 0.9300 .
C2 C3 1.374(8) .
C2 H2A 0.9300 .
C3 C4 1.389(8) .
C3 C6 1.475(8) .
C4 C5 1.372(8) .
C4 H4A 0.9300 .
C5 H5A 0.9300 .
C6 C7 1.366(8) .
C6 C10 1.390(8) .
C7 C8 1.371(8) .
C7 H7A 0.9300 .
C8 H8A 0.9300 .
C9 C10 1.357(9) .
C9 H9A 0.9300 .
C10 H10A 0.9300 .
C11 C23 1.43(7) 3_655
C11 C12 1.547(11) .
C11 H11A 0.9600 .
C11 H11B 0.9601 .
C12 C23 0.33(5) 3_655
C12 C24 1.24(5) 3_655
C12 C13 1.3900 .
C12 C17 1.3900 .
C12 C22 1.45(6) 3_655
C13 C22 1.09(6) 3_655
C13 C21 1.13(6) 3_655
C13 C14 1.3900 .
C13 C23 1.56(6) 3_655
C13 C20 1.624(15) 3_655
C13 C24 1.95(5) 3_655
C13 C25 1.97(5) 3_655
C13 H13A 0.9599 .
C14 C20 0.343(17) 3_655
C14 C25 1.27(5) 3_655
C14 C21 1.38(6) 3_655
C14 C15 1.3900 .
C14 C19B 1.544(10) .
C14 C19 1.60(3) 3_655
C15 C25 0.62(6) 3_655
C15 C20 1.374(14) 3_655
C15 C16 1.3900 .
C15 C24 1.94(7) 3_655
C15 H15A 0.9601 .
C16 C25 1.20(5) 3_655
C16 C24 1.22(5) 3_655
C16 C17 1.3900 .
C16 C18 1.514(10) .
C16 C18B 1.522(10) .
C17 C24 0.62(6) 3_655
C17 C23 1.43(5) 3_655
C17 C25 1.93(7) 3_655
C17 H17A 0.9600 .
C19 C19B 0.65(3) 3_655
C19 C20 1.47(2) .
C19 C14 1.60(8) 3_655
C19 H19A 0.9599 .
C19 H19B 0.9601 .
C19B C19 0.65(3) 3_655
C19B C20 1.391(15) 3_655
C19B N1 1.529(10) 3_655
C19B C21 2.00(7) 3_655
C19B H19C 0.9600 .
C19B H19D 0.9599 .
C20 C14 0.34(5) 3_655
C20 C15 1.37(4) 3_655
C20 C21 1.3900 .
C20 C25 1.3900 .
C20 C19B 1.391(15) 3_655
C20 C13 1.62(7) 3_655
C21 C13 1.13(6) 3_655
C21 C14 1.38(6) 3_655
C21 C22 1.3900 .
C21 C19B 2.00(2) 3_655
C21 H21A 0.9600 .
C22 C13 1.09(6) 3_655
C22 C23 1.3900 .
C22 C12 1.448(18) 3_655
C22 H22A 0.9599 .
C23 C12 0.332(17) 3_655
C23 C24 1.3900 .
C23 C11 1.427(11) 3_655
C23 C17 1.43(4) 3_655
C23 C13 1.56(7) 3_655
C24 C17 0.62(7) 3_655
C24 C16 1.22(5) 3_655
C24 C12 1.237(15) 3_655
C24 C25 1.3900 .
C24 C15 1.94(8) 3_655
C24 C13 1.95(4) 3_655
C24 H24A 0.9600 .
C25 C15 0.62(7) 3_655
C25 C16 1.20(5) 3_655
C25 C14 1.27(5) 3_655
C25 C17 1.93(8) 3_655
C25 C13 1.97(5) 3_655
C25 H25A 0.9600 .
C18 O1 1.331(10) .
C18 H18A 0.9700 .
C18 H18B 0.9700 .
O1 H1B 0.8500 .
C18B O1B 1.336(10) .
C18B H18C 0.9700 .
C18B H18D 0.9700 .
O1B H1BA 0.8497 .
P2 F12 1.546(6) .
P2 F11 1.554(6) .
P2 F9 1.555(5) .
P2 F8B 1.555(6) .
P2 F8 1.557(5) .
P2 F10 1.557(5) .
P2 F10B 1.559(6) .
P2 F7B 1.560(6) .
P2 F9B 1.563(6) .
P2 F7 1.565(5) .
P2 F12B 1.567(7) .
P2 F11B 1.571(6) .
